data_7055092
loop_
_publ_author_name
'Biswal, Debanjana'
'Pramanik, Nikhil Ranjan'
'Chakrabarti, Syamal'
'Drew, Michael G. B.'
'Mitra, Payel'
'Acharya, Krishnendu'
'Biswas, Sujan'
'Mondal, Tapan Kumar'

_publ_section_title
;
 Supramolecular frameworks of binuclear dioxomolybdenum(vi) complexes with
 ONS donor ligands using 4,4&#x2032;-azopyridine as a pillar: crystal
 structure, DFT calculations and biological study
;
_journal_issue 11
_journal_name_full 'New J. Chem.'
_journal_page_first 8681
_journal_paper_doi 10.1039/C5NJ01899D
_journal_volume 39
_journal_year 2015
_chemical_formula_sum 'C42 H32 Cl6 Mo2 N10 O10 S4'
_chemical_formula_weight 1369.60
_chemical_name_systematic
;
 ?
;
_space_group_IT_number 2
_symmetry_cell_setting triclinic
_symmetry_space_group_name_Hall '-P 1'
_symmetry_space_group_name_H-M 'P -1'
_atom_sites_solution_hydrogens geom
_atom_sites_solution_primary direct
_atom_sites_solution_secondary difmap
_audit_creation_method SHELXL-97
_audit_update_record
;
2015-08-24 deposited with the CCDC.
2015-08-26 downloaded from the CCDC.
;
_cell_angle_alpha 67.269(6)
_cell_angle_beta 69.255(5)
_cell_angle_gamma 67.937(6)
_cell_formula_units_Z 1
_cell_length_a 10.9255(7)
_cell_length_b 10.9637(7)
_cell_length_c 13.2353(8)
_cell_measurement_reflns_used 9331
_cell_measurement_temperature 150(2)
_cell_measurement_theta_max 30.00
_cell_measurement_theta_min 3.33
_cell_volume 1314.00(16)
_computing_cell_refinement 'Crysalis, Oxford Diffraction'
_computing_data_collection 'Crysalis, Oxford Diffraction'
_computing_data_reduction 'Crysalis, Oxford Diffraction'
_computing_molecular_graphics PLATON(Spek,2004)
_computing_publication_material PLATON(Spek,2004)
_computing_structure_refinement 'SHELXL-97 (Sheldrick, 1997)'
_computing_structure_solution 'SHELXL-97 (Sheldrick, 1997)'
_diffrn_ambient_temperature 150(2)
_diffrn_measured_fraction_theta_full 0.957
_diffrn_measured_fraction_theta_max 0.957
_diffrn_measurement_device_type 'Oxford Diffaction X-Calibur System'
_diffrn_measurement_method '321 frames, counting time 10 s.'
_diffrn_radiation_monochromator graphite
_diffrn_radiation_source 'fine-focus sealed tube'
_diffrn_radiation_type MoK\a
_diffrn_radiation_wavelength 0.71073
_diffrn_reflns_av_R_equivalents 0.0314
_diffrn_reflns_av_sigmaI/netI 0.0800
_diffrn_reflns_limit_h_max 15
_diffrn_reflns_limit_h_min -13
_diffrn_reflns_limit_k_max 15
_diffrn_reflns_limit_k_min -14
_diffrn_reflns_limit_l_max 18
_diffrn_reflns_limit_l_min -13
_diffrn_reflns_number 9331
_diffrn_reflns_theta_full 30.00
_diffrn_reflns_theta_max 30.00
_diffrn_reflns_theta_min 3.33
_diffrn_standards_decay_% n/a
_diffrn_standards_interval_count n/a
_diffrn_standards_interval_time n/a
_diffrn_standards_number n/a
_exptl_absorpt_coefficient_mu 1.006
_exptl_absorpt_correction_T_max 1.000
_exptl_absorpt_correction_T_min 0.912
_exptl_absorpt_correction_type empirical
_exptl_absorpt_process_details 'ABSPACK, Oxford Diffraction Ltd'
_exptl_crystal_colour orange
_exptl_crystal_density_diffrn 1.731
_exptl_crystal_density_method 'not measured'
_exptl_crystal_description cube
_exptl_crystal_F_000 684
_exptl_crystal_size_max 0.24
_exptl_crystal_size_mid 0.03
_exptl_crystal_size_min 0.03
_refine_diff_density_max 2.214
_refine_diff_density_min -2.235
_refine_diff_density_rms 0.147
_refine_ls_extinction_method none
_refine_ls_goodness_of_fit_ref 1.039
_refine_ls_hydrogen_treatment constr
_refine_ls_matrix_type full
_refine_ls_number_parameters 343
_refine_ls_number_reflns 7348
_refine_ls_number_restraints 21
_refine_ls_restrained_S_all 1.283
_refine_ls_R_factor_all 0.0822
_refine_ls_R_factor_gt 0.0590
_refine_ls_shift/su_max 0.000
_refine_ls_shift/su_mean 0.000
_refine_ls_structure_factor_coef Fsqd
_refine_ls_weighting_details 'calc w=1/[\s^2^(Fo^2^)+(0.0495P)^2^+2.0871P] where P=(Fo^2^+2Fc^2^)/3'
_refine_ls_weighting_scheme calc
_refine_ls_wR_factor_gt 0.1243
_refine_ls_wR_factor_ref 0.1387
_reflns_number_gt 5698
_reflns_number_total 7678
_reflns_threshold_expression >2sigma(I)
_cod_data_source_file c5nj01899d2.cif
_cod_data_source_block 2
_cod_depositor_comments 'Adding full bibliography for 7055090--7055092.cif.'
_cod_original_sg_symbol_H-M P-1
_cod_database_code 7055092

loop_
_symmetry_equiv_pos_as_xyz
'x, y, z'
'-x, -y, -z'

loop_
_atom_site_label
_atom_site_type_symbol
_atom_site_fract_x
_atom_site_fract_y
_atom_site_fract_z
_atom_site_U_iso_or_equiv
_atom_site_adp_type
_atom_site_occupancy
_atom_site_symmetry_multiplicity
_atom_site_calc_flag
_atom_site_refinement_flags
_atom_site_disorder_assembly
_atom_site_disorder_group
Mo1 Mo 0.43474(4) 0.35831(4) 0.82155(3) 0.01647(12) Uani 1 1 d . . .
O2 O 0.3584(4) 0.3011(4) 0.7625(3) 0.0227(7) Uani 1 1 d . . .
O3 O 0.3064(4) 0.4559(4) 0.9000(3) 0.0267(8) Uani 1 1 d . . .
S1 S 0.48144(13) 0.53705(13) 0.64591(10) 0.0217(3) Uani 1 1 d . . .
N5 N 0.7193(5) 0.0862(5) 1.2986(4) 0.0276(10) Uani 1 1 d . . .
O4 O 0.7139(5) -0.0207(4) 1.3757(3) 0.0420(11) Uani 1 1 d . . .
O5 O 0.7747(5) 0.1675(4) 1.2940(3) 0.0406(11) Uani 1 1 d . . .
C8 C 0.5837(5) 0.6001(5) 0.6783(4) 0.0183(9) Uani 1 1 d . . .
N2 N 0.6310(4) 0.5502(4) 0.7672(3) 0.0186(8) Uani 1 1 d . . .
N1 N 0.5888(4) 0.4339(4) 0.8446(3) 0.0155(8) Uani 1 1 d . . .
C7 C 0.6320(5) 0.3890(5) 0.9351(4) 0.0173(9) Uani 1 1 d . . .
H7 H 0.6821 0.4379 0.9401 0.021 Uiso 1 1 calc R . .
C6 C 0.6095(5) 0.2696(5) 1.0292(4) 0.0163(9) Uani 1 1 d . . .
C5 C 0.6663(5) 0.2368(5) 1.1195(4) 0.0199(10) Uani 1 1 d . . .
H5 H 0.7112 0.2938 1.1198 0.024 Uiso 1 1 calc R . .
C4 C 0.6547(5) 0.1191(5) 1.2076(4) 0.0193(10) Uani 1 1 d . . .
C3 C 0.5912(6) 0.0300(5) 1.2113(4) 0.0236(11) Uani 1 1 d . . .
H3 H 0.5866 -0.0494 1.2716 0.028 Uiso 1 1 calc R . .
C2 C 0.5343(6) 0.0613(5) 1.1231(4) 0.0232(10) Uani 1 1 d . . .
H2 H 0.4897 0.0027 1.1250 0.028 Uiso 1 1 calc R . .
C1 C 0.5426(5) 0.1795(5) 1.0310(4) 0.0172(9) Uani 1 1 d . . .
O1 O 0.4943(4) 0.1999(3) 0.9458(3) 0.0189(7) Uani 1 1 d . . .
N3 N 0.6415(4) 0.2219(4) 0.7249(3) 0.0170(8) Uani 1 1 d . . .
C16 C 0.7528(5) 0.1515(5) 0.7658(4) 0.0219(10) Uani 1 1 d . . .
H16 H 0.7504 0.1544 0.8358 0.026 Uiso 1 1 calc R . .
C17 C 0.8697(5) 0.0756(6) 0.7097(4) 0.0259(11) Uani 1 1 d . . .
H17 H 0.9444 0.0276 0.7412 0.031 Uiso 1 1 calc R . .
C18 C 0.8735(5) 0.0727(5) 0.6045(4) 0.0208(10) Uani 1 1 d . . .
C19 C 0.7593(5) 0.1423(5) 0.5615(4) 0.0194(10) Uani 1 1 d . . .
H19 H 0.7590 0.1402 0.4920 0.023 Uiso 1 1 calc R . .
C20 C 0.6466(5) 0.2142(5) 0.6241(4) 0.0196(9) Uani 1 1 d . . .
H20 H 0.5695 0.2603 0.5956 0.024 Uiso 1 1 calc R . .
N4 N 1.0014(5) -0.0002(5) 0.5455(4) 0.0280(10) Uani 1 1 d . . .
S2 S 0.62006(13) 0.74686(13) 0.57280(10) 0.0216(3) Uani 1 1 d . . .
C9 C 0.7223(6) 0.7920(5) 0.6291(4) 0.0245(11) Uani 1 1 d . . .
H9B H 0.7192 0.8881 0.5914 0.029 Uiso 1 1 calc R . .
H9A H 0.6795 0.7829 0.7086 0.029 Uiso 1 1 calc R . .
C10 C 0.8688(6) 0.7098(5) 0.6181(4) 0.0263(11) Uani 1 1 d . . .
C15 C 0.9484(6) 0.6739(6) 0.5197(5) 0.0325(13) Uani 1 1 d . . .
H15 H 0.9092 0.6983 0.4602 0.039 Uiso 1 1 calc R . .
C14 C 1.0855(7) 0.6022(7) 0.5092(6) 0.0398(15) Uani 1 1 d . . .
H14 H 1.1366 0.5769 0.4437 0.048 Uiso 1 1 calc R . .
C13 C 1.1460(7) 0.5684(7) 0.5956(6) 0.0449(16) Uani 1 1 d . . .
H13 H 1.2378 0.5208 0.5885 0.054 Uiso 1 1 calc R . .
C12 C 1.0694(7) 0.6058(7) 0.6927(6) 0.0469(18) Uani 1 1 d . . .
H12 H 1.1102 0.5852 0.7504 0.056 Uiso 1 1 calc R . .
C11 C 0.9306(7) 0.6747(6) 0.7043(5) 0.0375(14) Uani 1 1 d . . .
H11 H 0.8792 0.6973 0.7708 0.045 Uiso 1 1 calc R . .
C1A C 0.9254(14) 0.7185(15) 0.1032(11) 0.046(3) Uiso 0.526(6) 1 d PD A 1
H1A H 0.8583 0.6680 0.1535 0.055 Uiso 0.526(6) 1 calc PR A 1
Cl1A Cl 0.8438(4) 0.8628(4) 0.0040(3) 0.0714(18) Uani 0.526(6) 1 d PD A 1
Cl2A Cl 1.0041(3) 0.7430(3) 0.1906(2) 0.0954(10) Uani 0.526(6) 1 d PD A 1
Cl3A Cl 1.0363(3) 0.6261(3) 0.02310(17) 0.0809(8) Uani 0.526(6) 1 d PD A 1
Cl1B Cl 0.9327(6) 0.9376(5) 0.0131(5) 0.089(2) Uani 0.474(6) 1 d PD . 2
Cl2B Cl 1.0041(3) 0.7430(3) 0.1906(2) 0.0954(10) Uani 0.474(6) 1 d PD A 2
Cl3B Cl 1.0363(3) 0.6261(3) 0.02310(17) 0.0809(8) Uani 0.474(6) 1 d PD A 2
C1B C 0.9284(17) 0.7668(15) 0.0947(12) 0.049(4) Uiso 0.474(6) 1 d PD A 2
H1B H 0.8346 0.7606 0.1289 0.058 Uiso 0.474(6) 1 calc PR A 2

loop_
_atom_site_aniso_label
_atom_site_aniso_U_11
_atom_site_aniso_U_22
_atom_site_aniso_U_33
_atom_site_aniso_U_23
_atom_site_aniso_U_13
_atom_site_aniso_U_12
Mo1 0.0159(2) 0.0177(2) 0.0183(2) -0.00587(15) -0.00459(15) -0.00629(15)
O2 0.0221(18) 0.0247(19) 0.0269(18) -0.0073(15) -0.0081(15) -0.0107(15)
O3 0.0201(18) 0.028(2) 0.033(2) -0.0149(16) -0.0018(16) -0.0065(15)
S1 0.0275(7) 0.0213(6) 0.0202(6) -0.0013(5) -0.0121(5) -0.0100(5)
N5 0.044(3) 0.021(2) 0.019(2) 0.0017(17) -0.011(2) -0.014(2)
O4 0.070(3) 0.031(2) 0.029(2) 0.0115(17) -0.029(2) -0.023(2)
O5 0.068(3) 0.037(2) 0.030(2) 0.0043(18) -0.027(2) -0.029(2)
C8 0.021(2) 0.018(2) 0.016(2) -0.0044(17) -0.0051(18) -0.0056(18)
N2 0.025(2) 0.0162(19) 0.0147(18) -0.0007(15) -0.0048(16) -0.0102(16)
N1 0.0185(19) 0.0148(18) 0.0132(17) -0.0037(14) -0.0015(15) -0.0074(15)
C7 0.023(2) 0.014(2) 0.015(2) -0.0037(17) -0.0038(18) -0.0065(18)
C6 0.021(2) 0.017(2) 0.012(2) -0.0044(16) -0.0028(17) -0.0069(18)
C5 0.027(3) 0.019(2) 0.017(2) -0.0066(18) -0.0043(19) -0.0088(19)
C4 0.027(3) 0.018(2) 0.012(2) -0.0032(17) -0.0087(19) -0.0032(19)
C3 0.033(3) 0.021(2) 0.015(2) 0.0000(18) -0.007(2) -0.011(2)
C2 0.034(3) 0.019(2) 0.020(2) -0.0039(19) -0.006(2) -0.013(2)
C1 0.017(2) 0.018(2) 0.015(2) -0.0075(17) -0.0036(17) -0.0023(18)
O1 0.0260(18) 0.0178(16) 0.0169(16) -0.0050(13) -0.0067(14) -0.0092(14)
N3 0.019(2) 0.0165(19) 0.0180(19) -0.0057(15) -0.0059(16) -0.0057(15)
C16 0.022(2) 0.029(3) 0.017(2) -0.0117(19) -0.0051(19) -0.004(2)
C17 0.023(3) 0.033(3) 0.020(2) -0.012(2) -0.009(2) 0.003(2)
C18 0.021(2) 0.022(2) 0.019(2) -0.0094(19) -0.0032(19) -0.0034(19)
C19 0.026(3) 0.023(2) 0.014(2) -0.0072(18) -0.0056(19) -0.008(2)
C20 0.021(2) 0.024(2) 0.016(2) -0.0051(18) -0.0055(18) -0.0090(19)
N4 0.028(2) 0.037(3) 0.019(2) -0.0137(19) -0.0062(19) -0.002(2)
S2 0.0282(7) 0.0201(6) 0.0174(6) 0.0016(4) -0.0095(5) -0.0113(5)
C9 0.037(3) 0.022(3) 0.021(2) 0.0001(19) -0.011(2) -0.017(2)
C10 0.035(3) 0.022(3) 0.026(3) 0.006(2) -0.012(2) -0.021(2)
C15 0.032(3) 0.038(3) 0.032(3) -0.004(2) -0.010(2) -0.019(3)
C14 0.033(3) 0.040(4) 0.046(4) -0.006(3) -0.005(3) -0.020(3)
C13 0.033(3) 0.046(4) 0.053(4) 0.002(3) -0.013(3) -0.023(3)
C12 0.048(4) 0.051(4) 0.050(4) 0.011(3) -0.035(3) -0.027(3)
C11 0.046(4) 0.041(4) 0.030(3) 0.004(3) -0.017(3) -0.025(3)
Cl1A 0.047(2) 0.055(3) 0.062(2) 0.0031(18) -0.0055(19) 0.0109(18)
Cl2A 0.0948(19) 0.144(3) 0.0892(18) -0.0817(19) 0.0240(15) -0.0719(19)
Cl3A 0.123(2) 0.115(2) 0.0423(10) -0.0264(11) 0.0045(12) -0.0925(18)
Cl1B 0.078(4) 0.047(3) 0.104(4) -0.024(3) 0.010(3) -0.006(2)
Cl2B 0.0948(19) 0.144(3) 0.0892(18) -0.0817(19) 0.0240(15) -0.0719(19)
Cl3B 0.123(2) 0.115(2) 0.0423(10) -0.0264(11) 0.0045(12) -0.0925(18)

loop_
_atom_type_symbol
_atom_type_description
_atom_type_scat_dispersion_real
_atom_type_scat_dispersion_imag
_atom_type_scat_source
C C 0.0033 0.0016 'International Tables Vol C Tables 4.2.6.8 and 6.1.1.4'
H H 0.0000 0.0000 'International Tables Vol C Tables 4.2.6.8 and 6.1.1.4'
N N 0.0061 0.0033 'International Tables Vol C Tables 4.2.6.8 and 6.1.1.4'
O O 0.0106 0.0060 'International Tables Vol C Tables 4.2.6.8 and 6.1.1.4'
Mo Mo -1.6832 0.6857 'International Tables Vol C Tables 4.2.6.8 and 6.1.1.4'
S S 0.1246 0.1234 'International Tables Vol C Tables 4.2.6.8 and 6.1.1.4'
Cl Cl 0.1484 0.1585 'International Tables Vol C Tables 4.2.6.8 and 6.1.1.4'

loop_
_geom_angle_atom_site_label_1
_geom_angle_atom_site_label_2
_geom_angle_atom_site_label_3
_geom_angle
_geom_angle_site_symmetry_1
O3 Mo1 O2 106.18(17) .
O3 Mo1 O1 98.31(16) .
O2 Mo1 O1 105.31(15) .
O3 Mo1 N1 89.86(16) .
O2 Mo1 N1 160.95(15) .
O1 Mo1 N1 81.87(14) .
O3 Mo1 N3 170.63(16) .
O2 Mo1 N3 83.03(15) .
O1 Mo1 N3 77.17(13) .
N1 Mo1 N3 81.42(13) .
O3 Mo1 S1 99.66(14) .
O2 Mo1 S1 90.76(12) .
O1 Mo1 S1 151.43(11) .
N1 Mo1 S1 76.16(10) .
N3 Mo1 S1 81.65(10) .
C8 S1 Mo1 100.10(16) .
O5 N5 O4 123.5(5) .
O5 N5 C4 118.3(4) .
O4 N5 C4 118.2(4) .
N2 C8 S2 120.6(4) .
N2 C8 S1 127.5(4) .
S2 C8 S1 111.9(3) .
C8 N2 N1 113.0(4) .
C7 N1 N2 112.2(4) .
C7 N1 Mo1 124.6(3) .
N2 N1 Mo1 122.5(3) .
N1 C7 C6 125.9(4) .
C5 C6 C1 118.9(4) .
C5 C6 C7 117.2(4) .
C1 C6 C7 123.7(4) .
C4 C5 C6 119.1(4) .
C3 C4 C5 123.2(4) .
C3 C4 N5 119.4(4) .
C5 C4 N5 117.4(4) .
C4 C3 C2 118.4(5) .
C3 C2 C1 121.2(5) .
O1 C1 C2 118.8(4) .
O1 C1 C6 121.9(4) .
C2 C1 C6 119.2(4) .
C1 O1 Mo1 135.9(3) .
C16 N3 C20 117.1(4) .
C16 N3 Mo1 124.1(3) .
C20 N3 Mo1 118.8(3) .
N3 C16 C17 123.5(4) .
C16 C17 C18 118.1(5) .
C19 C18 C17 119.5(4) .
C19 C18 N4 124.4(4) .
C17 C18 N4 116.1(4) .
C20 C19 C18 118.2(4) .
N3 C20 C19 123.5(5) .
N4 N4 C18 113.2(6) 2_756
C8 S2 C9 102.6(2) .
C10 C9 S2 116.8(4) .
C11 C10 C15 118.2(6) .
C11 C10 C9 120.1(5) .
C15 C10 C9 121.6(5) .
C14 C15 C10 121.0(6) .
C13 C14 C15 120.2(6) .
C12 C13 C14 119.6(6) .
C13 C12 C11 120.1(6) .
C10 C11 C12 120.9(6) .
Cl3A C1A Cl1A 101.9(7) .
Cl3A C1A Cl2A 111.0(8) .
Cl1A C1A Cl2A 120.4(8) .
Cl2B C1B Cl1B 100.1(8) .
Cl2B C1B Cl3B 105.4(8) .
Cl1B C1B Cl3B 116.7(8) .

loop_
_geom_bond_atom_site_label_1
_geom_bond_atom_site_label_2
_geom_bond_distance
_geom_bond_site_symmetry_2
Mo1 O3 1.700(3) .
Mo1 O2 1.713(3) .
Mo1 O1 1.961(3) .
Mo1 N1 2.285(4) .
Mo1 N3 2.423(4) .
Mo1 S1 2.4280(13) .
S1 C8 1.748(5) .
N5 O5 1.226(6) .
N5 O4 1.226(6) .
N5 C4 1.468(6) .
C8 N2 1.293(6) .
C8 S2 1.746(5) .
N2 N1 1.409(5) .
N1 C7 1.292(6) .
C7 C6 1.445(6) .
C6 C5 1.403(6) .
C6 C1 1.423(7) .
C5 C4 1.377(7) .
C4 C3 1.373(7) .
C3 C2 1.382(7) .
C2 C1 1.401(7) .
C1 O1 1.318(5) .
N3 C16 1.343(6) .
N3 C20 1.350(6) .
C16 C17 1.372(7) .
C17 C18 1.391(7) .
C18 C19 1.385(7) .
C18 N4 1.439(6) .
C19 C20 1.370(6) .
N4 N4 1.214(8) 2_756
S2 C9 1.826(5) .
C9 C10 1.499(8) .
C10 C11 1.384(8) .
C10 C15 1.395(8) .
C15 C14 1.390(9) .
C14 C13 1.381(9) .
C13 C12 1.381(10) .
C12 C11 1.399(9) .
C1A Cl3A 1.618(13) .
C1A Cl1A 1.785(13) .
C1A Cl2A 1.808(13) .
Cl1B C1B 1.773(15) .
Cl2B C1B 1.639(14) .
Cl3B C1B 1.908(14) .
